data_4305639
loop_
_publ_author_name
'Debabrata Maiti'
'Amy A. Narducci Sarjeant'
'Kenneth D. Karlin'

_publ_section_title
;
Copper-Hydroperoxo-Mediated N-Debenzylation Chemistry Mimicking Aspects
of Copper Monooxygenases
;
_journal_name_full 'Inorganic Chemistry'
_journal_page_first 8736
_journal_page_last 8747
_journal_paper_doi 10.1021/ic800617m
_journal_volume 47
_journal_year 2008
_chemical_formula_moiety 'C32 H33 Cl Cu N5 O5, C3 H6 O, Cl O4'
_chemical_formula_sum 'C35 H39 Cl2 Cu N5 O10'
_chemical_formula_weight 824.15
_chemical_name_systematic
; 
 ? 
;
_space_group_IT_number 14
_symmetry_cell_setting monoclinic
_symmetry_space_group_name_Hall '-P 2ybc'
_symmetry_space_group_name_H-M 'P 1 21/c 1'
_atom_sites_solution_hydrogens geom
_atom_sites_solution_primary direct
_atom_sites_solution_secondary difmap
_audit_creation_date
;
'Tue May 09 16:35:26 2006'
;
_audit_creation_method SHELXL-97
_cell_angle_alpha 90.00
_cell_angle_beta 98.402(5)
_cell_angle_gamma 90.00
_cell_formula_units_Z 4
_cell_length_a 11.1644(6)
_cell_length_b 17.117(3)
_cell_length_c 19.1510(15)
_cell_measurement_reflns_used 31068
_cell_measurement_theta_max 30.5327
_cell_measurement_theta_min 3.8440
_cell_volume 3620.5(7)
_computing_cell_refinement 'Oxford Diffraction CrysAlis RED'
_computing_data_collection 'Oxford Diffraction CrysAlis CCD'
_computing_data_reduction 'Oxford Diffraction CrysAlis RED'
_computing_molecular_graphics 'Sheldrick, G.M. (2000). SHELXTL v6.10.'
_computing_publication_material 'Sheldrick, G.M. (2000). SHELXTL v6.10.'
_computing_structure_refinement 'Sheldrick, G.M. (2000). SHELXTL v6.10.'
_computing_structure_solution 'Sheldrick, G.M. (2000). SHELXTL v6.10.'
_diffrn_ambient_temperature 110
_diffrn_detector_area_resol_mean 15.9890
_diffrn_measured_fraction_theta_full 0.995
_diffrn_measured_fraction_theta_max 0.995
_diffrn_measurement_details 'see scan set'
_diffrn_measurement_device Kappa
_diffrn_measurement_device_type Xcalibur3
_diffrn_measurement_method ' omega scans'
_diffrn_orient_matrix_UB_11 0.0625251334
_diffrn_orient_matrix_UB_12 -0.0050105250
_diffrn_orient_matrix_UB_13 0.0125451838
_diffrn_orient_matrix_UB_21 0.0089415373
_diffrn_orient_matrix_UB_22 0.0409015090
_diffrn_orient_matrix_UB_23 -0.0024738359
_diffrn_orient_matrix_UB_31 -0.0116521180
_diffrn_orient_matrix_UB_32 0.0046164492
_diffrn_orient_matrix_UB_33 0.0352195890
_diffrn_radiation_monochromator graphite
_diffrn_radiation_source 'Enhance (Mo) X-ray Source'
_diffrn_radiation_type 'Mo K\a'
_diffrn_radiation_wavelength 0.71073
_diffrn_reflns_av_R_equivalents 0.0341
_diffrn_reflns_av_sigmaI/netI 0.0256
_diffrn_reflns_limit_h_max 15
_diffrn_reflns_limit_h_min -15
_diffrn_reflns_limit_k_max 23
_diffrn_reflns_limit_k_min -23
_diffrn_reflns_limit_l_max 26
_diffrn_reflns_limit_l_min -26
_diffrn_reflns_number 54751
_diffrn_reflns_resolution_max 0.73
_diffrn_reflns_theta_full 29.13
_diffrn_reflns_theta_max 29.13
_diffrn_reflns_theta_min 3.85
_diffrn_source_current 40
_diffrn_source_power 2
_diffrn_source_voltage 50
_diffrn_standards_interval_count 1
_diffrn_standards_interval_time 50
_exptl_absorpt_coefficient_mu 0.816
_exptl_absorpt_correction_T_max 0.956
_exptl_absorpt_correction_T_min 0.737
_exptl_absorpt_correction_type analytical
_exptl_absorpt_process_details
;
CrysAlis RED, Oxford Diffraction Ltd.,
Version 1.171.29.5 (release 22-02-2006 CrysAlis171 .NET)
(compiled Feb 22 2006,13:01:44)
Analytical numeric absorption correction using a multifaceted crystal
        model based on expressions derived by R.C. Clark & J.S. Reid.
(Clark, R. C. & Reid, J. S. (1995). Acta Cryst. A51, 887-897)
;
_exptl_crystal_colour blue
_exptl_crystal_density_diffrn 1.512
_exptl_crystal_density_method 'not measured'
_exptl_crystal_description prism
_exptl_crystal_F_000 1708
_exptl_crystal_size_max 0.2878
_exptl_crystal_size_mid 0.1347
_exptl_crystal_size_min 0.0250
_refine_diff_density_max 0.554
_refine_diff_density_min -0.384
_refine_diff_density_rms 0.061
_refine_ls_extinction_method none
_refine_ls_goodness_of_fit_ref 1.084
_refine_ls_hydrogen_treatment mixed
_refine_ls_matrix_type full
_refine_ls_number_parameters 485
_refine_ls_number_reflns 9699
_refine_ls_number_restraints 0
_refine_ls_restrained_S_all 1.084
_refine_ls_R_factor_all 0.0425
_refine_ls_R_factor_gt 0.0303
_refine_ls_shift/su_max 0.002
_refine_ls_shift/su_mean 0.000
_refine_ls_structure_factor_coef Fsqd
_refine_ls_weighting_details 'calc w=1/[\s^2^(Fo^2^)+(0.0443P)^2^+1.0275P] where P=(Fo^2^+2Fc^2^)/3'
_refine_ls_weighting_scheme calc
_refine_ls_wR_factor_gt 0.0804
_refine_ls_wR_factor_ref 0.0836
_reflns_number_gt 7679
_reflns_number_total 9699
_reflns_threshold_expression >2sigma(I)
_cod_data_source_file ic800617m-file002_3.cif
_cod_data_source_block x0240
_cod_depositor_comments
;
The following automatic conversions were performed:
'_symmetry_cell_setting' value 'Monoclinic' changed to 'monoclinic'
according to '/home/saulius/struct/CIF-dictionaries/cif_core.dic'
dictionary named 'cif_core.dic' version 2.4.1 from 2010-06-29.

Automatic conversion script
Id: cif_fix_enum 1527 2010-12-29 10:47:43Z saulius 
;
_cod_original_sg_symbol_H-M 'P 1 21/c 1 '
_cod_database_code 4305639
_audit_creation_method_reference
;
CrysAlis RED, Oxford Diffraction Ltd.,
Version 1.171.29.5 (release 22-02-2006 CrysAlis171 .NET)
(compiled Feb 22 2006,13:01:44)
;
_computing_data_collection_reference
;
CrysAlis CCD, Oxford Diffraction Ltd.,
Version 1.171.29.5 (release 22-02-2006 CrysAlis171 .NET)
(compiled Feb 22 2006,13:01:44)
;
_computing_cell_refinment_reference
;
CrysAlis RED, Oxford Diffraction Ltd.,
Version 1.171.29.5 (release 22-02-2006 CrysAlis171 .NET)
(compiled Feb 22 2006,13:01:44)
;
_computing_data_reduction_reference
;
CrysAlis RED, Oxford Diffraction Ltd.,
Version 1.171.29.5 (release 22-02-2006 CrysAlis171 .NET)
(compiled Feb 22 2006,13:01:44)
;
_cell_measurement_resolution_max 0.70
_jhu_your_name_here 'Dr. Amy A Sarjeant'
_jhu_your_lab_here 'NCB 240'
_jhu_your_phone_number_here x6-8569
_jhu_your_email_here xray@jhu.edu
_jhu_institutional_source 'Karlin Lab'
_jhu_submitting_scientist 'Debabrata Maiti'
_jhu_scientist_phone x6-6557
_jhu_scientist_email dmaiti1@jhu.edu
_jhu_identifying_number x0240
_jhu_xray_labbook 151
_jhu_crystalization_labbook 6DT
_jhu_crystalization_solvent 'Acetone, Ether'
_jhu_crystalization_method
;
;
_jhu_diffraction_detector_distance 50
_jhu_quality_factor 1

loop_
_symmetry_equiv_pos_as_xyz
'x, y, z'
'-x, y+1/2, -z+1/2'
'-x, -y, -z'
'x, -y-1/2, z-1/2'

loop_
_atom_site_label
_atom_site_type_symbol
_atom_site_fract_x
_atom_site_fract_y
_atom_site_fract_z
_atom_site_U_iso_or_equiv
_atom_site_adp_type
_atom_site_occupancy
_atom_site_symmetry_multiplicity
_atom_site_calc_flag
_atom_site_refinement_flags
_atom_site_disorder_assembly
_atom_site_disorder_group
Cu1 Cu 0.330266(16) 0.992907(10) 0.282303(9) 0.01356(5) Uani 1 1 d . . .
O1 O 0.24282(11) 0.89710(7) 0.30189(6) 0.0184(2) Uani 1 1 d . . .
H1B H 0.193(2) 0.8986(12) 0.3261(11) 0.028 Uiso 1 1 d . . .
N1 N 0.33343(11) 0.96655(7) 0.18146(6) 0.0145(2) Uani 1 1 d . . .
N2 N 0.40859(11) 1.09269(7) 0.25694(6) 0.0137(2) Uani 1 1 d . . .
N3 N 0.35529(11) 1.03895(7) 0.37912(6) 0.0159(2) Uani 1 1 d . . .
N4 N 0.12833(11) 1.08630(7) 0.21080(6) 0.0152(2) Uani 1 1 d . . .
N5 N -0.05513(12) 1.02008(8) 0.19338(7) 0.0189(3) Uani 1 1 d . . .
C1 C 0.27132(14) 0.90939(9) 0.14383(8) 0.0180(3) Uani 1 1 d . . .
H1A H 0.2225 0.8753 0.1668 0.022 Uiso 1 1 calc R . .
C2 C 0.27625(14) 0.89878(9) 0.07273(8) 0.0211(3) Uani 1 1 d . . .
H2A H 0.2317 0.8580 0.0472 0.025 Uiso 1 1 calc R . .
C3 C 0.34740(15) 0.94868(10) 0.03945(8) 0.0215(3) Uani 1 1 d . . .
H3A H 0.3523 0.9426 -0.0094 0.026 Uiso 1 1 calc R . .
C4 C 0.41140(14) 1.00759(9) 0.07792(8) 0.0203(3) Uani 1 1 d . . .
H4A H 0.4604 1.0425 0.0559 0.024 Uiso 1 1 calc R . .
C5 C 0.40278(13) 1.01482(9) 0.14919(8) 0.0158(3) Uani 1 1 d . . .
C6 C 0.47241(14) 1.07567(9) 0.19536(7) 0.0182(3) Uani 1 1 d . . .
H6A H 0.5552 1.0564 0.2122 0.022 Uiso 1 1 calc R . .
H6B H 0.4790 1.1241 0.1679 0.022 Uiso 1 1 calc R . .
C7 C 0.49384(13) 1.11559(9) 0.32052(7) 0.0170(3) Uani 1 1 d . . .
H7A H 0.5110 1.1723 0.3190 0.020 Uiso 1 1 calc R . .
H7B H 0.5712 1.0870 0.3216 0.020 Uiso 1 1 calc R . .
C8 C 0.43842(13) 1.09666(9) 0.38577(7) 0.0157(3) Uani 1 1 d . . .
C9 C 0.47544(14) 1.13373(9) 0.44953(8) 0.0196(3) Uani 1 1 d . . .
H9A H 0.5335 1.1746 0.4527 0.024 Uiso 1 1 calc R . .
C10 C 0.42673(15) 1.11047(9) 0.50870(8) 0.0223(3) Uani 1 1 d . . .
H10A H 0.4509 1.1351 0.5530 0.027 Uiso 1 1 calc R . .
C11 C 0.34218(15) 1.05078(10) 0.50221(8) 0.0230(3) Uani 1 1 d . . .
H11A H 0.3079 1.0336 0.5421 0.028 Uiso 1 1 calc R . .
C12 C 0.30808(15) 1.01644(9) 0.43681(8) 0.0197(3) Uani 1 1 d . . .
H12A H 0.2496 0.9758 0.4325 0.024 Uiso 1 1 calc R . .
C13 C 0.31580(14) 1.15599(8) 0.23959(8) 0.0176(3) Uani 1 1 d . . .
H13A H 0.3548 1.2024 0.2218 0.021 Uiso 1 1 calc R . .
H13B H 0.2835 1.1714 0.2830 0.021 Uiso 1 1 calc R . .
C14 C 0.21310(13) 1.12948(8) 0.18491(8) 0.0158(3) Uani 1 1 d . . .
C15 C 0.03459(13) 1.05895(8) 0.16518(7) 0.0158(3) Uani 1 1 d . . .
C16 C 0.02906(14) 1.06939(9) 0.09119(8) 0.0191(3) Uani 1 1 d . . .
H16A H -0.0339 1.0461 0.0592 0.023 Uiso 1 1 calc R . .
C17 C 0.11665(14) 1.11390(9) 0.06677(8) 0.0198(3) Uani 1 1 d . . .
H17A H 0.1138 1.1224 0.0175 0.024 Uiso 1 1 calc R . .
C18 C 0.20995(14) 1.14669(9) 0.11438(8) 0.0181(3) Uani 1 1 d . . .
H18A H 0.2691 1.1797 0.0987 0.022 Uiso 1 1 calc R . .
C19 C -0.04820(15) 1.01003(9) 0.26901(8) 0.0196(3) Uani 1 1 d . . .
H19A H 0.0382 1.0079 0.2900 0.024 Uiso 1 1 calc R . .
H19B H -0.0849 0.9590 0.2780 0.024 Uiso 1 1 calc R . .
C20 C -0.10992(13) 1.07325(9) 0.30682(8) 0.0179(3) Uani 1 1 d . . .
C21 C -0.11231(15) 1.06528(10) 0.37954(8) 0.0239(3) Uani 1 1 d . . .
H21A H -0.0746 1.0214 0.4040 0.029 Uiso 1 1 calc R . .
C22 C -0.16894(15) 1.12055(10) 0.41609(8) 0.0249(3) Uani 1 1 d . . .
H22A H -0.1699 1.1144 0.4653 0.030 Uiso 1 1 calc R . .
C23 C -0.22418(14) 1.18482(10) 0.38123(8) 0.0224(3) Uani 1 1 d . . .
H23A H -0.2629 1.2228 0.4064 0.027 Uiso 1 1 calc R . .
C24 C -0.22261(14) 1.19339(9) 0.30935(8) 0.0215(3) Uani 1 1 d . . .
H24A H -0.2604 1.2374 0.2852 0.026 Uiso 1 1 calc R . .
C25 C -0.16608(14) 1.13789(9) 0.27236(8) 0.0191(3) Uani 1 1 d . . .
H25A H -0.1658 1.1442 0.2231 0.023 Uiso 1 1 calc R . .
C26 C -0.16685(14) 0.99573(9) 0.15064(8) 0.0195(3) Uani 1 1 d . . .
H26A H -0.1797 1.0283 0.1074 0.023 Uiso 1 1 calc R . .
H26B H -0.2348 1.0061 0.1773 0.023 Uiso 1 1 calc R . .
C27 C -0.17111(13) 0.91032(9) 0.12896(8) 0.0176(3) Uani 1 1 d . . .
C28 C -0.07387(15) 0.86011(10) 0.14401(9) 0.0238(3) Uani 1 1 d . . .
H28A H 0.0010 0.8792 0.1679 0.029 Uiso 1 1 calc R . .
C29 C -0.08447(16) 0.78145(10) 0.12448(9) 0.0278(4) Uani 1 1 d . . .
H29A H -0.0172 0.7473 0.1354 0.033 Uiso 1 1 calc R . .
C30 C -0.19257(16) 0.75333(10) 0.08934(9) 0.0261(3) Uani 1 1 d . . .
H30A H -0.1999 0.6998 0.0762 0.031 Uiso 1 1 calc R . .
C31 C -0.29009(15) 0.80315(10) 0.07331(9) 0.0257(3) Uani 1 1 d . . .
H31A H -0.3642 0.7841 0.0485 0.031 Uiso 1 1 calc R . .
C32 C -0.27993(14) 0.88083(10) 0.09334(8) 0.0219(3) Uani 1 1 d . . .
H32A H -0.3478 0.9145 0.0827 0.026 Uiso 1 1 calc R . .
Cl1 Cl 0.59189(3) 0.87952(2) 0.286505(19) 0.02092(8) Uani 1 1 d . . .
O2 O 0.50973(10) 0.92471(7) 0.32308(6) 0.0247(2) Uani 1 1 d . . .
O3 O 0.52309(14) 0.83269(8) 0.23325(7) 0.0423(4) Uani 1 1 d . . .
O4 O 0.66612(17) 0.93279(11) 0.25534(11) 0.0656(5) Uani 1 1 d . . .
O5 O 0.66389(13) 0.83053(8) 0.33673(7) 0.0410(4) Uani 1 1 d . . .
Cl2 Cl 0.34053(4) 0.77275(2) -0.086431(18) 0.02082(8) Uani 1 1 d . . .
O6 O 0.45435(12) 0.80026(8) -0.04999(7) 0.0365(3) Uani 1 1 d . . .
O7 O 0.29539(13) 0.71107(9) -0.04714(7) 0.0383(3) Uani 1 1 d . . .
O8 O 0.25573(15) 0.83572(9) -0.09518(7) 0.0504(4) Uani 1 1 d . . .
O9 O 0.35716(13) 0.74318(7) -0.15524(6) 0.0322(3) Uani 1 1 d . . .
O1S O -0.07849(10) 1.39640(7) 0.10944(6) 0.0212(2) Uani 1 1 d . . .
C1S C -0.00946(14) 1.34086(9) 0.11096(8) 0.0193(3) Uani 1 1 d . . .
C2S C 0.06950(16) 1.33093(11) 0.05473(9) 0.0288(4) Uani 1 1 d . . .
H2SA H 0.0558 1.3744 0.0212 0.043 Uiso 1 1 calc R . .
H2SB H 0.0497 1.2815 0.0298 0.043 Uiso 1 1 calc R . .
H2SC H 0.1546 1.3304 0.0764 0.043 Uiso 1 1 calc R . .
C3S C 0.00095(18) 1.28150(11) 0.16820(9) 0.0319(4) Uani 1 1 d . . .
H3SA H -0.0542 1.2950 0.2017 0.048 Uiso 1 1 calc R . .
H3SB H 0.0843 1.2805 0.1928 0.048 Uiso 1 1 calc R . .
H3SC H -0.0204 1.2299 0.1478 0.048 Uiso 1 1 calc R . .
H1O H 0.290(2) 0.8654(15) 0.3144(13) 0.051(8) Uiso 1 1 d . . .

loop_
_atom_site_aniso_label
_atom_site_aniso_U_11
_atom_site_aniso_U_22
_atom_site_aniso_U_33
_atom_site_aniso_U_23
_atom_site_aniso_U_13
_atom_site_aniso_U_12
Cu1 0.01738(9) 0.01264(9) 0.01090(8) -0.00071(6) 0.00284(6) -0.00273(7)
O1 0.0225(6) 0.0156(5) 0.0180(5) 0.0016(4) 0.0065(4) -0.0028(5)
N1 0.0160(6) 0.0139(6) 0.0135(5) 0.0001(4) 0.0014(4) 0.0009(5)
N2 0.0139(6) 0.0154(6) 0.0115(5) 0.0000(4) 0.0008(4) -0.0015(5)
N3 0.0187(6) 0.0152(6) 0.0135(5) -0.0012(5) 0.0013(5) -0.0001(5)
N4 0.0176(6) 0.0137(6) 0.0142(5) -0.0003(4) 0.0016(5) 0.0013(5)
N5 0.0167(6) 0.0255(7) 0.0143(6) -0.0026(5) 0.0012(5) -0.0010(5)
C1 0.0213(7) 0.0153(7) 0.0174(7) -0.0008(5) 0.0029(6) -0.0001(6)
C2 0.0246(8) 0.0195(7) 0.0188(7) -0.0049(6) 0.0014(6) 0.0008(6)
C3 0.0249(8) 0.0259(8) 0.0137(6) -0.0032(6) 0.0033(6) 0.0039(6)
C4 0.0187(7) 0.0261(8) 0.0172(7) 0.0011(6) 0.0063(6) 0.0008(6)
C5 0.0141(7) 0.0173(7) 0.0157(7) 0.0005(5) 0.0019(5) 0.0013(5)
C6 0.0168(7) 0.0226(7) 0.0157(7) -0.0009(6) 0.0043(5) -0.0048(6)
C7 0.0158(7) 0.0200(7) 0.0142(6) -0.0009(5) -0.0010(5) -0.0046(6)
C8 0.0159(7) 0.0159(7) 0.0145(6) -0.0004(5) 0.0000(5) 0.0016(5)
C9 0.0206(7) 0.0195(7) 0.0171(7) -0.0021(6) -0.0025(6) -0.0018(6)
C10 0.0276(8) 0.0235(8) 0.0145(7) -0.0039(6) -0.0009(6) 0.0018(6)
C11 0.0297(8) 0.0250(8) 0.0151(7) -0.0005(6) 0.0065(6) -0.0007(7)
C12 0.0238(8) 0.0187(7) 0.0171(7) -0.0002(6) 0.0052(6) -0.0030(6)
C13 0.0207(7) 0.0123(6) 0.0189(7) 0.0007(5) 0.0000(6) -0.0007(5)
C14 0.0166(7) 0.0126(6) 0.0176(7) 0.0004(5) 0.0001(5) 0.0021(5)
C15 0.0169(7) 0.0135(6) 0.0171(7) -0.0011(5) 0.0028(5) 0.0032(5)
C16 0.0188(7) 0.0222(7) 0.0152(7) -0.0034(6) -0.0007(5) 0.0021(6)
C17 0.0221(8) 0.0239(8) 0.0135(6) 0.0010(6) 0.0026(6) 0.0059(6)
C18 0.0178(7) 0.0175(7) 0.0195(7) 0.0038(6) 0.0037(6) 0.0027(6)
C19 0.0210(7) 0.0196(7) 0.0182(7) 0.0042(6) 0.0025(6) -0.0005(6)
C20 0.0159(7) 0.0207(7) 0.0167(7) 0.0007(6) 0.0008(5) -0.0040(6)
C21 0.0261(8) 0.0265(8) 0.0180(7) 0.0049(6) 0.0001(6) -0.0002(7)
C22 0.0276(9) 0.0324(9) 0.0148(7) -0.0005(6) 0.0036(6) -0.0050(7)
C23 0.0196(7) 0.0252(8) 0.0224(7) -0.0076(6) 0.0035(6) -0.0070(6)
C24 0.0221(8) 0.0191(7) 0.0220(7) 0.0005(6) -0.0006(6) -0.0020(6)
C25 0.0211(7) 0.0214(7) 0.0142(7) 0.0010(6) 0.0003(6) -0.0040(6)
C26 0.0152(7) 0.0210(7) 0.0217(7) 0.0000(6) 0.0012(6) 0.0001(6)
C27 0.0175(7) 0.0207(7) 0.0150(6) -0.0003(6) 0.0037(5) -0.0007(6)
C28 0.0177(7) 0.0272(8) 0.0253(8) -0.0028(6) -0.0010(6) 0.0012(6)
C29 0.0257(9) 0.0265(9) 0.0310(9) -0.0029(7) 0.0035(7) 0.0067(7)
C30 0.0338(9) 0.0211(8) 0.0246(8) -0.0043(6) 0.0080(7) -0.0017(7)
C31 0.0233(8) 0.0277(9) 0.0246(8) -0.0022(7) -0.0014(6) -0.0057(7)
C32 0.0176(7) 0.0247(8) 0.0224(7) 0.0016(6) -0.0001(6) 0.0003(6)
Cl1 0.02160(18) 0.02041(18) 0.02150(17) -0.00082(14) 0.00564(14) 0.00433(14)
O2 0.0259(6) 0.0301(6) 0.0182(5) -0.0003(5) 0.0041(4) 0.0120(5)
O3 0.0529(9) 0.0371(8) 0.0308(7) -0.0146(6) -0.0144(6) 0.0156(7)
O4 0.0613(11) 0.0519(10) 0.0965(14) 0.0084(10) 0.0550(11) -0.0077(8)
O5 0.0444(8) 0.0397(8) 0.0330(7) -0.0094(6) -0.0140(6) 0.0255(6)
Cl2 0.0285(2) 0.01765(17) 0.01477(16) 0.00002(13) -0.00179(14) 0.00429(14)
O6 0.0344(7) 0.0353(7) 0.0367(7) -0.0044(6) -0.0056(6) -0.0082(6)
O7 0.0412(8) 0.0474(8) 0.0254(6) 0.0110(6) 0.0018(6) -0.0129(6)
O8 0.0703(11) 0.0412(8) 0.0318(7) -0.0152(6) -0.0194(7) 0.0356(8)
O9 0.0506(8) 0.0254(6) 0.0223(6) -0.0068(5) 0.0116(6) -0.0039(6)
O1S 0.0222(6) 0.0204(5) 0.0210(5) -0.0021(4) 0.0030(4) 0.0025(4)
C1S 0.0174(7) 0.0216(7) 0.0180(7) -0.0044(6) 0.0000(6) -0.0001(6)
C2S 0.0268(9) 0.0373(10) 0.0237(8) 0.0029(7) 0.0081(7) 0.0090(7)
C3S 0.0407(11) 0.0290(9) 0.0288(9) 0.0061(7) 0.0147(8) 0.0130(8)

loop_
_atom_type_symbol
_atom_type_description
_atom_type_scat_dispersion_real
_atom_type_scat_dispersion_imag
_atom_type_scat_source
C C 0.0033 0.0016 'International Tables Vol C Tables 4.2.6.8 and 6.1.1.4'
H H 0.0000 0.0000 'International Tables Vol C Tables 4.2.6.8 and 6.1.1.4'
N N 0.0061 0.0033 'International Tables Vol C Tables 4.2.6.8 and 6.1.1.4'
O O 0.0106 0.0060 'International Tables Vol C Tables 4.2.6.8 and 6.1.1.4'
Cl Cl 0.1484 0.1585 'International Tables Vol C Tables 4.2.6.8 and 6.1.1.4'
Cu Cu 0.3201 1.2651 'International Tables Vol C Tables 4.2.6.8 and 6.1.1.4'

loop_
_exptl_crystal_face_index_h
_exptl_crystal_face_index_k
_exptl_crystal_face_index_l
_exptl_crystal_face_perp_dist
-2.00 -24.00 0.00 0.1669
1.00 24.00 1.00 0.1120
16.00 0.00 0.00 0.0250
-16.00 0.00 0.00 0.0299
-2.00 -17.00 19.00 0.1865
5.00 -2.00 -26.00 0.2878

loop_
_geom_angle_atom_site_label_1
_geom_angle_atom_site_label_2
_geom_angle_atom_site_label_3
_geom_angle
_geom_angle_site_symmetry_1
_geom_angle_site_symmetry_3
_geom_angle_publ_flag
O1 Cu1 N1 94.34(5) . . ?
O1 Cu1 N3 99.06(5) . . ?
N1 Cu1 N3 166.31(5) . . ?
O1 Cu1 N2 175.69(5) . . ?
N1 Cu1 N2 83.57(5) . . ?
N3 Cu1 N2 83.24(5) . . ?
O1 Cu1 O2 86.88(5) . . ?
N1 Cu1 O2 94.29(4) . . ?
N3 Cu1 O2 83.72(5) . . ?
N2 Cu1 O2 97.03(5) . . ?
Cu1 O1 H1B 120.4(16) . . ?
Cu1 O1 H1O 108.0(19) . . ?
H1B O1 H1O 111(2) . . ?
C5 N1 C1 119.17(12) . . ?
C5 N1 Cu1 113.62(10) . . ?
C1 N1 Cu1 127.16(10) . . ?
C7 N2 C6 112.13(11) . . ?
C7 N2 C13 109.25(11) . . ?
C6 N2 C13 111.05(11) . . ?
C7 N2 Cu1 106.00(8) . . ?
C6 N2 Cu1 107.44(9) . . ?
C13 N2 Cu1 110.85(9) . . ?
C12 N3 C8 118.57(13) . . ?
C12 N3 Cu1 129.04(11) . . ?
C8 N3 Cu1 112.20(9) . . ?
C15 N4 C14 118.18(12) . . ?
C15 N5 C19 120.90(12) . . ?
C15 N5 C26 122.19(12) . . ?
C19 N5 C26 116.49(13) . . ?
N1 C1 C2 122.09(14) . . ?
N1 C1 H1A 119.0 . . ?
C2 C1 H1A 119.0 . . ?
C1 C2 C3 118.73(14) . . ?
C1 C2 H2A 120.6 . . ?
C3 C2 H2A 120.6 . . ?
C2 C3 C4 119.40(14) . . ?
C2 C3 H3A 120.3 . . ?
C4 C3 H3A 120.3 . . ?
C3 C4 C5 118.93(14) . . ?
C3 C4 H4A 120.5 . . ?
C5 C4 H4A 120.5 . . ?
N1 C5 C4 121.69(14) . . ?
N1 C5 C6 115.97(12) . . ?
C4 C5 C6 122.33(13) . . ?
N2 C6 C5 109.48(11) . . ?
N2 C6 H6A 109.8 . . ?
C5 C6 H6A 109.8 . . ?
N2 C6 H6B 109.8 . . ?
C5 C6 H6B 109.8 . . ?
H6A C6 H6B 108.2 . . ?
N2 C7 C8 109.35(11) . . ?
N2 C7 H7A 109.8 . . ?
C8 C7 H7A 109.8 . . ?
N2 C7 H7B 109.8 . . ?
C8 C7 H7B 109.8 . . ?
H7A C7 H7B 108.3 . . ?
N3 C8 C9 122.12(14) . . ?
N3 C8 C7 116.05(12) . . ?
C9 C8 C7 121.76(13) . . ?
C8 C9 C10 119.17(14) . . ?
C8 C9 H9A 120.4 . . ?
C10 C9 H9A 120.4 . . ?
C11 C10 C9 118.87(14) . . ?
C11 C10 H10A 120.6 . . ?
C9 C10 H10A 120.6 . . ?
C10 C11 C12 119.21(15) . . ?
C10 C11 H11A 120.4 . . ?
C12 C11 H11A 120.4 . . ?
N3 C12 C11 122.06(15) . . ?
N3 C12 H12A 119.0 . . ?
C11 C12 H12A 119.0 . . ?
N2 C13 C14 111.54(12) . . ?
N2 C13 H13A 109.3 . . ?
C14 C13 H13A 109.3 . . ?
N2 C13 H13B 109.3 . . ?
C14 C13 H13B 109.3 . . ?
H13A C13 H13B 108.0 . . ?
N4 C14 C18 123.91(13) . . ?
N4 C14 C13 114.38(12) . . ?
C18 C14 C13 121.69(13) . . ?
N4 C15 N5 117.06(12) . . ?
N4 C15 C16 121.34(13) . . ?
N5 C15 C16 121.60(13) . . ?
C17 C16 C15 118.68(14) . . ?
C17 C16 H16A 120.7 . . ?
C15 C16 H16A 120.7 . . ?
C16 C17 C18 120.00(13) . . ?
C16 C17 H17A 120.0 . . ?
C18 C17 H17A 120.0 . . ?
C14 C18 C17 117.61(14) . . ?
C14 C18 H18A 121.2 . . ?
C17 C18 H18A 121.2 . . ?
N5 C19 C20 115.43(13) . . ?
N5 C19 H19A 108.4 . . ?
C20 C19 H19A 108.4 . . ?
N5 C19 H19B 108.4 . . ?
C20 C19 H19B 108.4 . . ?
H19A C19 H19B 107.5 . . ?
C25 C20 C21 118.41(14) . . ?
C25 C20 C19 122.98(13) . . ?
C21 C20 C19 118.60(14) . . ?
C22 C21 C20 120.79(15) . . ?
C22 C21 H21A 119.6 . . ?
C20 C21 H21A 119.6 . . ?
C21 C22 C23 120.25(14) . . ?
C21 C22 H22A 119.9 . . ?
C23 C22 H22A 119.9 . . ?
C22 C23 C24 119.57(15) . . ?
C22 C23 H23A 120.2 . . ?
C24 C23 H23A 120.2 . . ?
C23 C24 C25 120.39(15) . . ?
C23 C24 H24A 119.8 . . ?
C25 C24 H24A 119.8 . . ?
C20 C25 C24 120.59(14) . . ?
C20 C25 H25A 119.7 . . ?
C24 C25 H25A 119.7 . . ?
N5 C26 C27 114.91(13) . . ?
N5 C26 H26A 108.5 . . ?
C27 C26 H26A 108.5 . . ?
N5 C26 H26B 108.5 . . ?
C27 C26 H26B 108.5 . . ?
H26A C26 H26B 107.5 . . ?
C28 C27 C32 118.52(15) . . ?
C28 C27 C26 123.34(14) . . ?
C32 C27 C26 118.12(14) . . ?
C27 C28 C29 120.68(15) . . ?
C27 C28 H28A 119.7 . . ?
C29 C28 H28A 119.7 . . ?
C30 C29 C28 120.02(16) . . ?
C30 C29 H29A 120.0 . . ?
C28 C29 H29A 120.0 . . ?
C29 C30 C31 119.85(16) . . ?
C29 C30 H30A 120.1 . . ?
C31 C30 H30A 120.1 . . ?
C30 C31 C32 120.10(16) . . ?
C30 C31 H31A 120.0 . . ?
C32 C31 H31A 120.0 . . ?
C31 C32 C27 120.82(15) . . ?
C31 C32 H32A 119.6 . . ?
C27 C32 H32A 119.6 . . ?
O4 Cl1 O3 110.23(11) . . ?
O4 Cl1 O5 110.70(11) . . ?
O3 Cl1 O5 109.97(8) . . ?
O4 Cl1 O2 107.96(9) . . ?
O3 Cl1 O2 109.31(8) . . ?
O5 Cl1 O2 108.63(7) . . ?
Cl1 O2 Cu1 132.09(7) . . ?
O8 Cl2 O7 109.89(10) . . ?
O8 Cl2 O6 109.50(9) . . ?
O7 Cl2 O6 109.94(8) . . ?
O8 Cl2 O9 109.14(8) . . ?
O7 Cl2 O9 108.81(8) . . ?
O6 Cl2 O9 109.55(8) . . ?
O1S C1S C3S 122.04(14) . . ?
O1S C1S C2S 120.46(15) . . ?
C3S C1S C2S 117.50(14) . . ?
C1S C2S H2SA 109.5 . . ?
C1S C2S H2SB 109.5 . . ?
H2SA C2S H2SB 109.5 . . ?
C1S C2S H2SC 109.5 . . ?
H2SA C2S H2SC 109.5 . . ?
H2SB C2S H2SC 109.5 . . ?
C1S C3S H3SA 109.5 . . ?
C1S C3S H3SB 109.5 . . ?
H3SA C3S H3SB 109.5 . . ?
C1S C3S H3SC 109.5 . . ?
H3SA C3S H3SC 109.5 . . ?
H3SB C3S H3SC 109.5 . . ?

loop_
_geom_bond_atom_site_label_1
_geom_bond_atom_site_label_2
_geom_bond_distance
_geom_bond_site_symmetry_2
_geom_bond_publ_flag
Cu1 O1 1.9723(11) . ?
Cu1 N1 1.9885(12) . ?
Cu1 N3 1.9965(12) . ?
Cu1 N2 2.0104(12) . ?
Cu1 O2 2.3515(11) . ?
O1 H1B 0.78(2) . ?
O1 H1O 0.77(3) . ?
N1 C5 1.3429(19) . ?
N1 C1 1.3459(19) . ?
N2 C7 1.4844(18) . ?
N2 C6 1.4929(18) . ?
N2 C13 1.5024(18) . ?
N3 C12 1.3479(19) . ?
N3 C8 1.3485(19) . ?
N4 C15 1.3454(19) . ?
N4 C14 1.3510(19) . ?
N5 C15 1.3769(19) . ?
N5 C19 1.4494(19) . ?
N5 C26 1.4495(19) . ?
C1 C2 1.383(2) . ?
C1 H1A 0.9500 . ?
C2 C3 1.384(2) . ?
C2 H2A 0.9500 . ?
C3 C4 1.384(2) . ?
C3 H3A 0.9500 . ?
C4 C5 1.388(2) . ?
C4 H4A 0.9500 . ?
C5 C6 1.507(2) . ?
C6 H6A 0.9900 . ?
C6 H6B 0.9900 . ?
C7 C8 1.508(2) . ?
C7 H7A 0.9900 . ?
C7 H7B 0.9900 . ?
C8 C9 1.385(2) . ?
C9 C10 1.385(2) . ?
C9 H9A 0.9500 . ?
C10 C11 1.384(2) . ?
C10 H10A 0.9500 . ?
C11 C12 1.386(2) . ?
C11 H11A 0.9500 . ?
C12 H12A 0.9500 . ?
C13 C14 1.505(2) . ?
C13 H13A 0.9900 . ?
C13 H13B 0.9900 . ?
C14 C18 1.378(2) . ?
C15 C16 1.421(2) . ?
C16 C17 1.374(2) . ?
C16 H16A 0.9500 . ?
C17 C18 1.398(2) . ?
C17 H17A 0.9500 . ?
C18 H18A 0.9500 . ?
C19 C20 1.522(2) . ?
C19 H19A 0.9900 . ?
C19 H19B 0.9900 . ?
C20 C25 1.390(2) . ?
C20 C21 1.403(2) . ?
C21 C22 1.383(2) . ?
C21 H21A 0.9500 . ?
C22 C23 1.384(2) . ?
C22 H22A 0.9500 . ?
C23 C24 1.387(2) . ?
C23 H23A 0.9500 . ?
C24 C25 1.390(2) . ?
C24 H24A 0.9500 . ?
C25 H25A 0.9500 . ?
C26 C27 1.519(2) . ?
C26 H26A 0.9900 . ?
C26 H26B 0.9900 . ?
C27 C28 1.382(2) . ?
C27 C32 1.398(2) . ?
C28 C29 1.398(2) . ?
C28 H28A 0.9500 . ?
C29 C30 1.380(2) . ?
C29 H29A 0.9500 . ?
C30 C31 1.382(2) . ?
C30 H30A 0.9500 . ?
C31 C32 1.384(2) . ?
C31 H31A 0.9500 . ?
C32 H32A 0.9500 . ?
Cl1 O4 1.4210(16) . ?
Cl1 O3 1.4296(13) . ?
Cl1 O5 1.4312(13) . ?
Cl1 O2 1.4555(11) . ?
Cl2 O8 1.4281(13) . ?
Cl2 O7 1.4303(13) . ?
Cl2 O6 1.4367(13) . ?
Cl2 O9 1.4487(12) . ?
O1S C1S 1.2214(19) . ?
C1S C3S 1.487(2) . ?
C1S C2S 1.498(2) . ?
C2S H2SA 0.9800 . ?
C2S H2SB 0.9800 . ?
C2S H2SC 0.9800 . ?
C3S H3SA 0.9800 . ?
C3S H3SB 0.9800 . ?
C3S H3SC 0.9800 . ?

loop_
_geom_torsion_atom_site_label_1
_geom_torsion_atom_site_label_2
_geom_torsion_atom_site_label_3
_geom_torsion_atom_site_label_4
_geom_torsion
_geom_torsion_site_symmetry_1
_geom_torsion_site_symmetry_2
_geom_torsion_site_symmetry_3
_geom_torsion_site_symmetry_4
_geom_torsion_publ_flag
O1 Cu1 N1 C5 -171.39(10) . . . . ?
N3 Cu1 N1 C5 -3.2(3) . . . . ?
N2 Cu1 N1 C5 12.40(10) . . . . ?
O2 Cu1 N1 C5 -84.21(10) . . . . ?
O1 Cu1 N1 C1 11.44(13) . . . . ?
N3 Cu1 N1 C1 179.68(18) . . . . ?
N2 Cu1 N1 C1 -164.77(13) . . . . ?
O2 Cu1 N1 C1 98.63(12) . . . . ?
O1 Cu1 N2 C7 153.3(6) . . . . ?
N1 Cu1 N2 C7 -145.49(9) . . . . ?
N3 Cu1 N2 C7 30.85(9) . . . . ?
O2 Cu1 N2 C7 -51.94(9) . . . . ?
O1 Cu1 N2 C6 -86.6(7) . . . . ?
N1 Cu1 N2 C6 -25.44(9) . . . . ?
N3 Cu1 N2 C6 150.90(9) . . . . ?
O2 Cu1 N2 C6 68.11(9) . . . . ?
O1 Cu1 N2 C13 34.9(7) . . . . ?
N1 Cu1 N2 C13 96.07(9) . . . . ?
N3 Cu1 N2 C13 -87.60(9) . . . . ?
O2 Cu1 N2 C13 -170.39(9) . . . . ?
O1 Cu1 N3 C12 -9.47(14) . . . . ?
N1 Cu1 N3 C12 -177.59(18) . . . . ?
N2 Cu1 N3 C12 166.85(14) . . . . ?
O2 Cu1 N3 C12 -95.28(13) . . . . ?
O1 Cu1 N3 C8 165.31(10) . . . . ?
N1 Cu1 N3 C8 -2.8(3) . . . . ?
N2 Cu1 N3 C8 -18.37(10) . . . . ?
O2 Cu1 N3 C8 79.50(10) . . . . ?
C5 N1 C1 C2 -0.2(2) . . . . ?
Cu1 N1 C1 C2 176.85(11) . . . . ?
N1 C1 C2 C3 0.0(2) . . . . ?
C1 C2 C3 C4 0.0(2) . . . . ?
C2 C3 C4 C5 0.2(2) . . . . ?
C1 N1 C5 C4 0.4(2) . . . . ?
Cu1 N1 C5 C4 -176.98(11) . . . . ?
C1 N1 C5 C6 -178.18(13) . . . . ?
Cu1 N1 C5 C6 4.41(16) . . . . ?
C3 C4 C5 N1 -0.5(2) . . . . ?
C3 C4 C5 C6 178.05(14) . . . . ?
C7 N2 C6 C5 149.49(12) . . . . ?
C13 N2 C6 C5 -87.97(14) . . . . ?
Cu1 N2 C6 C5 33.41(13) . . . . ?
N1 C5 C6 N2 -25.77(18) . . . . ?
C4 C5 C6 N2 155.63(14) . . . . ?
C6 N2 C7 C8 -154.45(12) . . . . ?
C13 N2 C7 C8 81.99(14) . . . . ?
Cu1 N2 C7 C8 -37.50(13) . . . . ?
C12 N3 C8 C9 -0.7(2) . . . . ?
Cu1 N3 C8 C9 -176.08(12) . . . . ?
C12 N3 C8 C7 176.13(13) . . . . ?
Cu1 N3 C8 C7 0.75(16) . . . . ?
N2 C7 C8 N3 25.31(18) . . . . ?
N2 C7 C8 C9 -157.86(14) . . . . ?
N3 C8 C9 C10 0.7(2) . . . . ?
C7 C8 C9 C10 -175.96(14) . . . . ?
C8 C9 C10 C11 -0.1(2) . . . . ?
C9 C10 C11 C12 -0.5(2) . . . . ?
C8 N3 C12 C11 0.1(2) . . . . ?
Cu1 N3 C12 C11 174.61(12) . . . . ?
C10 C11 C12 N3 0.5(2) . . . . ?
C7 N2 C13 C14 -168.67(12) . . . . ?
C6 N2 C13 C14 67.14(15) . . . . ?
Cu1 N2 C13 C14 -52.22(13) . . . . ?
C15 N4 C14 C18 -0.6(2) . . . . ?
C15 N4 C14 C13 -178.71(12) . . . . ?
N2 C13 C14 N4 81.18(15) . . . . ?
N2 C13 C14 C18 -96.98(16) . . . . ?
C14 N4 C15 N5 -175.31(13) . . . . ?
C14 N4 C15 C16 5.1(2) . . . . ?
C19 N5 C15 N4 0.5(2) . . . . ?
C26 N5 C15 N4 172.87(13) . . . . ?
C19 N5 C15 C16 -179.90(14) . . . . ?
C26 N5 C15 C16 -7.5(2) . . . . ?
N4 C15 C16 C17 -5.4(2) . . . . ?
N5 C15 C16 C17 175.02(14) . . . . ?
C15 C16 C17 C18 1.1(2) . . . . ?
N4 C14 C18 C17 -3.5(2) . . . . ?
C13 C14 C18 C17 174.51(13) . . . . ?
C16 C17 C18 C14 3.1(2) . . . . ?
C15 N5 C19 C20 92.10(17) . . . . ?
C26 N5 C19 C20 -80.71(17) . . . . ?
N5 C19 C20 C25 -2.0(2) . . . . ?
N5 C19 C20 C21 176.75(14) . . . . ?
C25 C20 C21 C22 -0.2(2) . . . . ?
C19 C20 C21 C22 -178.99(14) . . . . ?
C20 C21 C22 C23 -0.1(2) . . . . ?
C21 C22 C23 C24 0.1(2) . . . . ?
C22 C23 C24 C25 0.0(2) . . . . ?
C21 C20 C25 C24 0.3(2) . . . . ?
C19 C20 C25 C24 179.11(14) . . . . ?
C23 C24 C25 C20 -0.3(2) . . . . ?
C15 N5 C26 C27 99.68(17) . . . . ?
C19 N5 C26 C27 -87.61(16) . . . . ?
N5 C26 C27 C28 -4.4(2) . . . . ?
N5 C26 C27 C32 174.12(13) . . . . ?
C32 C27 C28 C29 -0.5(2) . . . . ?
C26 C27 C28 C29 178.08(15) . . . . ?
C27 C28 C29 C30 0.5(3) . . . . ?
C28 C29 C30 C31 0.2(3) . . . . ?
C29 C30 C31 C32 -0.9(3) . . . . ?
C30 C31 C32 C27 0.9(2) . . . . ?
C28 C27 C32 C31 -0.2(2) . . . . ?
C26 C27 C32 C31 -178.85(14) . . . . ?
O4 Cl1 O2 Cu1 78.24(13) . . . . ?
O3 Cl1 O2 Cu1 -41.66(12) . . . . ?
O5 Cl1 O2 Cu1 -161.66(10) . . . . ?
O1 Cu1 O2 Cl1 93.90(10) . . . . ?
N1 Cu1 O2 Cl1 -0.22(11) . . . . ?
N3 Cu1 O2 Cl1 -166.62(11) . . . . ?
N2 Cu1 O2 Cl1 -84.26(10) . . . . ?

loop_
_diffrn_scan_number
_diffrn_scan_type
_diffrn_scan_start
_diffrn_scan_end
_diffrn_scan_width
_diffrn_scan_exptime
_diffrn_scan_omega
_diffrn_scan_theta
_diffrn_scan_kappa
_diffrn_scan_phi
_diffrn_scan_omega1
_diffrn_scan_theta1
_diffrn_scan_frames
1 omega -48.00 2.00 1.00 45.00 - 24.85 -45.00 0.00 0.00 0.00 50
2 omega 45.00 88.00 1.00 45.00 - 24.85 -131.00 141.00 0.00 0.00 43
3 omega -7.00 45.00 1.00 45.00 - 24.85 75.00 0.00 0.00 0.00 52
4 omega -47.00 5.00 1.00 45.00 - 24.85 -75.00 240.00 0.00 0.00 52
5 omega 5.00 57.00 1.00 45.00 - 24.85 -75.00 0.00 0.00 0.00 52
6 omega -33.00 6.00 1.00 45.00 - 24.85 121.00 138.00 0.00 0.00 39
7 omega 1.00 44.00 1.00 45.00 - 24.85 -131.00 141.00 0.00 0.00 43
8 omega -2.00 43.00 1.00 45.00 - 24.85 45.00 240.00 0.00 0.00 45
9 omega -38.00 -10.00 1.00 45.00 - -25.62 121.00 124.00 0.00 0.00 28
10 omega -46.00 6.00 1.00 45.00 - -25.62 -75.00 0.00 0.00 0.00 52
11 omega -96.00 -46.00 1.00 45.00 - -25.62 -75.00 0.00 0.00 0.00 50
12 omega -104.00 -60.00 1.00 45.00 - -25.62 154.00 102.00 0.00 0.00 44
13 omega -98.00 -46.00 1.00 45.00 - -25.62 -75.00 120.00 0.00 0.00 52
14 omega -85.00 -48.00 1.00 45.00 - -25.62 -45.00 120.00 0.00 0.00 37
15 omega -33.00 6.00 1.00 45.00 - -25.62 -75.00 120.00 0.00 0.00 39
16 omega 1.00 45.00 1.00 45.00 - -25.62 45.00 120.00 0.00 0.00 44
17 omega -53.00 -3.00 1.00 45.00 - -25.62 45.00 120.00 0.00 0.00 50
